data_9000545
loop_
_publ_author_name
'Cohen, J. P.'
'Ross, F. K.'
'Gibbs, G. V.'

_publ_section_title
;
 An X-Ray and neutron diffraction study of hydrous low cordierite
;
_journal_name_full 'American Mineralogist'
_journal_page_first 67
_journal_page_last 78
_journal_volume 62
_journal_year 1977
_chemical_formula_sum 'Al3.969 Ca0.02 Fe0.08 H1.12 K0.02 Mg1.91 Mn0.01 Na0.05 O18.56 Si5.031'
_chemical_name_mineral Cordierite
_space_group_IT_number 66
_symmetry_space_group_name_Hall '-C 2 2c'
_symmetry_space_group_name_H-M 'C c c m'
_cell_angle_alpha 90
_cell_angle_beta 90
_cell_angle_gamma 90
_cell_formula_units_Z 4
_cell_length_a 17.079
_cell_length_b 9.730
_cell_length_c 9.356
_cell_volume 1554.768
_database_code_amcsd 0000556
_exptl_crystal_density_diffrn 2.566
_cod_original_formula_sum '(Si5.031 Al3.969) (Mg1.91 Fe.08 Mn.01) Na.05 K.02 Ca.02 H1.12 O18.56'
_cod_database_code 9000545

loop_
_space_group_symop_operation_xyz
x,y,z
1/2+x,1/2+y,z
x,-y,1/2+z
1/2+x,1/2-y,1/2+z
-x,y,1/2-z
1/2-x,1/2+y,1/2-z
-x,y,1/2+z
1/2-x,1/2+y,1/2+z
x,-y,1/2-z
1/2+x,1/2-y,1/2-z
x,y,-z
1/2+x,1/2+y,-z
-x,-y,z
1/2-x,1/2-y,z
-x,-y,-z
1/2-x,1/2-y,-z

loop_
_atom_site_aniso_label
_atom_site_aniso_U_11
_atom_site_aniso_U_22
_atom_site_aniso_U_33
_atom_site_aniso_U_12
_atom_site_aniso_U_13
_atom_site_aniso_U_23
Si11 0.00768 0.00523 0.00656 0.00109 0.00000 0.00000
Al11 0.00768 0.00523 0.00656 0.00109 0.00000 0.00000
Si16 0.00635 0.00969 0.00772 0.00000 0.00000 0.00000
Al16 0.00635 0.00969 0.00772 0.00000 0.00000 0.00000
Si21 0.00488 0.00499 0.00891 0.00025 0.00000 0.00000
Al21 0.00488 0.00499 0.00891 0.00025 0.00000 0.00000
Si26 0.00576 0.00595 0.00683 0.00017 0.00000 0.00000
Al26 0.00576 0.00595 0.00683 0.00017 0.00000 0.00000
Si23 0.00562 0.00571 0.00745 0.00076 0.00000 0.00000
Al23 0.00562 0.00571 0.00745 0.00076 0.00000 0.00000
Mg 0.00562 0.00791 0.00940 0.00000 0.00000 0.00000
Fe 0.00562 0.00791 0.00940 0.00000 0.00000 0.00000
Mn 0.00562 0.00791 0.00940 0.00000 0.00000 0.00023
O11 0.01079 0.00767 0.01122 0.00084 -0.00259 -0.00060
O16 0.00768 0.01026 0.01024 0.00076 -0.00057 -0.00346
O13 0.00961 0.00988 0.01024 -0.00143 0.00219 -0.00281
O21 0.01034 0.01161 0.01938 0.00514 0.00000 0.00000
O26 0.00606 0.01612 0.01818 -0.00219 0.00000 0.00000
O23 0.01374 0.00638 0.01867 -0.00269 0.00000 0.00000

loop_
_atom_site_label
_atom_site_fract_x
_atom_site_fract_y
_atom_site_fract_z
_atom_site_occupancy
_atom_site_U_iso_or_equiv
_atom_site_type_symbol
_atom_site_attached_hydrogens
Si11 0.25000 0.25000 0.25070 0.55900 ? Si 0
Al11 0.25000 0.25000 0.25070 0.44100 ? Al 0
Si16 0.00000 0.50000 0.25000 0.55900 ? Si 0
Al16 0.00000 0.50000 0.25000 0.44100 ? Al 0
Si21 0.19260 0.07800 0.00000 0.55900 ? Si 0
Al21 0.19260 0.07800 0.00000 0.44100 ? Al 0
Si26 0.05080 0.30810 0.00000 0.55900 ? Si 0
Al26 0.05080 0.30810 0.00000 0.44100 ? Al 0
Si23 -0.13520 0.23720 0.00000 0.55900 ? Si 0
Al23 -0.13520 0.23720 0.00000 0.44100 ? Al 0
Mg 0.16260 0.50000 0.25000 0.95500 ? Mg 0
Fe 0.16260 0.50000 0.25000 0.04000 ? Fe 0
Mn 0.16260 0.50000 0.25000 0.00500 ? Mn 0
Na 0.00000 0.00000 0.00000 0.05000 0.06333 Na 0
K 0.00000 0.00000 0.00000 0.02000 0.06333 K 0
Ca 0.00000 0.00000 0.00000 0.02000 0.06333 Ca 0
H1 -0.00290 -0.04120 0.23970 0.14000 0.06333 H 0
H2 0.01740 0.08330 0.30500 0.14000 0.06333 H 0
O11 0.24730 0.10280 0.14220 1.00000 ? O 0
O16 0.06230 0.41610 0.15120 1.00000 ? O 0
O13 -0.17330 0.31030 0.14160 1.00000 ? O 0
O21 0.12220 0.18440 0.00000 1.00000 ? O 0
O26 -0.04320 0.24780 0.00000 1.00000 ? O 0
O23 -0.16460 0.07960 0.00000 1.00000 ? O 0
OW 0.02700 0.00000 0.25000 0.28000 0.12412 O 0

loop_
_cod_changelog_entry_id
_cod_changelog_entry_author
_cod_changelog_entry_date
_cod_changelog_entry_text
1
;cod-tools version 3.8.0
Id: cif_guess_AMCSD_atom_types 9574 2023-05-10 09:00:05Z saulius
;
2023-05-10T18:46:23+03:00
;Derived atom types and hydrogen counts
from atom names that follow the AMCSD naming convention
(Wat == water, O-H == hydroxyl).
;

loop_
_cod_related_entry_id
_cod_related_entry_database
_cod_related_entry_code
1 AMCSD 0000556
